data_9003065
loop_
_publ_author_name
'Hughes, J. M.'
'Rakovan, J. F.'
'Bracco, R.'
'Gunter, M. E.'

_publ_section_title
;The atomic arrangemetn of the ganophyllite-group modulated layer silicates as
 determined from the orthorhombic dimorph of tamaite, with the elusive 16.8 A
 ganophyllite-group superstructure revealed Note: signs of the y-coordinates
 for O24 and O25 have been changed
;
_journal_name_full 'American Mineralogist'
_journal_page_first 1324
_journal_page_last 1330
_journal_volume 88
_journal_year 2003
_chemical_formula_sum 'Ca H18 K Mn12 O61 Si20'
_chemical_name_mineral Tamaite
_space_group_IT_number 62
_symmetry_space_group_name_Hall '-P 2ac 2n'
_symmetry_space_group_name_H-M 'P n m a'
_cell_angle_alpha 90
_cell_angle_beta 90
_cell_angle_gamma 90
_cell_formula_units_Z 4
_cell_length_a 16.8146
_cell_length_b 25.2036
_cell_length_c 13.3866
_cell_volume 5673.086
_database_code_amcsd 0003154
_exptl_crystal_density_diffrn 2.686
_cod_original_formula_sum 'Mn12 Si20 O61 H18 Ca K'
_cod_database_code 9003065

loop_
_space_group_symop_operation_xyz
x,y,z
x,1/2-y,z
-x,1/2+y,-z
1/2-x,1/2+y,1/2+z
1/2+x,1/2-y,1/2-z
1/2+x,y,1/2-z
1/2-x,-y,1/2+z
-x,-y,-z

loop_
_atom_site_aniso_label
_atom_site_aniso_U_11
_atom_site_aniso_U_22
_atom_site_aniso_U_33
_atom_site_aniso_U_12
_atom_site_aniso_U_13
_atom_site_aniso_U_23
Mn1 0.00919 0.02295 0.00828 -0.00092 0.00035 -0.00313
Mn2 0.00676 0.02366 0.00939 -0.00175 -0.00018 -0.00609
Mn3 0.00748 0.02824 0.00958 -0.00150 0.00044 -0.00449
Mn4 0.01042 0.04001 0.00820 0.00063 0.00049 0.00135
Mn5 0.01327 0.02575 0.01160 -0.00173 -0.00020 0.00136
Mn6 0.00528 0.01654 0.00578 -0.00071 0.00154 -0.00020
Si1 0.00525 0.01578 0.00606 0.00182 -0.00107 -0.00055
Si2 0.00412 0.02035 0.00842 0.00067 -0.00080 0.00323
Si3 0.00530 0.01453 0.00845 -0.00247 0.00130 -0.00172
Si4 0.08592 0.01840 0.00510 -0.01249 -0.00409 -0.00261
Si5 0.00679 0.02271 0.00556 0.00065 0.00103 0.00153
Si6 0.00513 0.01577 0.00756 -0.00162 0.00082 -0.00438
Si7 0.09004 0.02561 0.00626 0.02111 0.00293 0.00101
Si8 0.06938 0.03503 0.01467 -0.01357 -0.00060 0.00124
Si9 0.00629 0.01699 0.00854 0.00082 0.00092 -0.00078
Si10 0.00794 0.01535 0.00779 -0.00052 -0.00035 -0.00131
O1H 0.01184 0.02021 0.01344 -0.00004 -0.00164 -0.00418
O2H 0.01063 0.02429 0.00849 -0.00163 0.00053 -0.00134
O3H 0.01146 0.02255 0.01010 -0.00031 -0.00186 -0.00380
O4 0.02321 0.03078 0.00877 0.00556 0.00090 0.00329
O5 0.02208 0.02909 0.00890 -0.00276 0.00365 -0.00407
O6 -0.01311 0.01941 0.01637 -0.00169 -0.00388 0.00095
O7 0.00984 0.02186 0.01113 -0.00059 -0.00163 0.00101
O8H 0.01821 0.01598 0.01658 -0.00150 -0.00157 0.00003
O9 0.01618 0.02209 0.01872 -0.00383 0.00863 -0.00724
O10 0.02189 0.02350 0.01090 -0.00338 0.00305 -0.00260
O11 0.01970 0.02625 0.00962 0.00291 -0.00334 -0.00043
O12 0.00870 0.01535 0.01109 -0.00201 -0.00143 -0.00671
O13 0.00813 0.01807 0.01303 -0.00070 -0.00434 -0.00081
O14 0.00765 0.02917 0.01443 -0.00013 -0.00299 -0.00465
O15 0.01142 0.02571 0.01049 -0.00003 -0.00061 -0.00420
O16 0.03235 0.03115 0.00876 -0.00227 0.00018 -0.00058
O17 0.01256 0.02647 0.01183 -0.00295 -0.00099 -0.00272
O18 0.02126 0.02281 0.01012 -0.00317 -0.00036 0.00100
O19 0.01024 0.02477 0.02207 -0.00578 0.00107 0.01021
O20 0.01100 0.02103 0.01350 0.00112 0.00526 0.00059
O21 0.00571 0.02851 0.02017 -0.00132 -0.00544 -0.00086
O22 0.01242 0.02760 0.01267 0.00252 0.00126 -0.01324
O23 0.00658 0.02719 0.01966 -0.00023 -0.00568 -0.00336
O24 0.01390 0.02060 0.02308 0.00000 0.00002 0.00000
O25 0.01442 0.02221 0.01969 0.00000 -0.00048 0.00000
O26 0.24417 0.02640 0.10593 -0.03166 0.15269 -0.01455
O27 0.19782 0.04023 0.09811 0.02172 -0.12016 -0.00622
O28 0.31476 0.00988 0.17173 0.00314 0.22521 0.00312
O29 0.01580 0.03148 0.01224 0.00944 -0.00017 0.00542
Ca 0.05071 0.06410 0.33367 0.00000 0.11402 0.00000
K 0.11589 0.06701 0.14359 0.00000 -0.02436 0.00000
Wat1 0.25037 0.07566 0.11216 0.00000 -0.00654 0.00000
Wat2 0.06555 0.07089 0.00162 0.00000 -0.01035 0.00000
Wat3 0.04868 0.22396 0.11204 -0.00098 0.00012 -0.06639
Wat4 0.22030 0.03561 0.13644 0.00000 0.09126 0.00000

loop_
_atom_site_label
_atom_site_fract_x
_atom_site_fract_y
_atom_site_fract_z
_atom_site_U_iso_or_equiv
_atom_site_type_symbol
_atom_site_attached_hydrogens
Mn1 -0.58201 -0.01781 0.30893 0.01350 Mn 0
Mn2 -0.58477 -0.99737 0.55744 0.01330 Mn 0
Mn3 -0.74898 -0.01450 0.42999 0.01510 Mn 0
Mn4 -0.74917 -0.00989 0.17972 0.01950 Mn 0
Mn5 -0.91573 -0.01802 0.30845 0.01690 Mn 0
Mn6 -0.58239 -0.00233 0.05744 0.00920 Mn 0
Si1 -0.87449 -0.11773 0.46790 0.00900 Si 0
Si2 -0.85372 -0.11855 0.13780 0.01100 Si 0
Si3 -0.53570 -0.12257 0.14190 0.00940 Si 0
Si4 -0.47460 -0.90508 0.30400 0.03650 Si 0
Si5 -0.69390 -0.10480 0.02620 0.01170 Si 0
Si6 -0.48436 -0.88666 0.53070 0.00950 Si 0
Si7 -0.13490 -0.90364 0.30560 0.04060 Si 0
Si8 -0.30710 -0.90682 0.20050 0.03970 Si 0
Si9 -0.70962 -0.81341 0.81380 0.01060 Si 0
Si10 -0.39833 -0.81326 0.68170 0.01040 Si 0
O1H -0.63930 -0.96790 0.42410 0.01520 O 0
H1 -0.63900 -0.93800 0.42100 0.02000 H 0
O2H -0.69420 -0.04220 0.56700 0.01450 O 0
H2 -0.70000 -0.07900 0.58200 0.07000 H 0
O3H -0.69610 -0.05440 0.30200 0.01470 O 0
H3 -0.69800 -0.08900 0.31000 0.10000 H 0
O4 -0.63440 -0.96630 0.18480 0.02100 O 0
O5 -0.80740 -0.96970 0.30450 0.02000 O 0
O6 -0.86170 -0.05630 0.43930 0.01630 O 0
O7 -0.85940 -0.05690 0.17030 0.01430 O 0
O8H -0.47090 -0.96640 0.07100 0.01690 O 0
H8 -0.47200 -0.93100 0.08600 0.02000 H 0
O9 -0.52810 -0.06230 0.18140 0.01900 O 0
O10 -0.47610 -0.87720 0.41140 0.01880 O 0
O11 -0.86970 -0.12610 0.58810 0.01850 O 0
O12 -0.47480 -0.94870 0.55480 0.01170 O 0
O13 -0.96220 -0.13710 0.43190 0.01310 O 0
O14 -0.03830 -0.16630 0.27140 0.01710 O 0
O15 -0.19280 -0.04150 0.45800 0.01590 O 0
O16 -0.80590 -0.87910 0.40930 0.02400 O 0
O17 -0.80470 -0.82310 0.78380 0.01700 O 0
O18 -0.02710 -0.03160 -0.19040 0.01810 O 0
O19 -0.08360 -0.14960 0.08030 0.01900 O 0
O20 -0.57200 -0.86640 0.56490 0.01520 O 0
O21 -0.72690 -0.87020 0.57410 0.01800 O 0
O22 -0.64700 -0.84160 0.73170 0.01760 O 0
O23 -0.61560 -0.13050 0.07510 0.01800 O 0
O24 -0.68270 -0.75000 0.82140 0.01900 O 0
O25 -0.07930 -0.25000 0.15830 0.01900 O 0
O26 -0.39160 -0.88480 0.25150 0.12500 O 0
O27 -0.22150 -0.88600 0.25390 0.11200 O 0
O28 -0.05500 -0.88490 0.24900 0.16500 O 0
O29 -0.69290 -0.84360 -0.07590 0.02000 O 0
Ca -0.55720 0.25000 0.73400 0.14900 Ca 0
K -0.44300 0.25000 0.42400 0.11000 K 0
Wat1 -0.69300 -0.25000 0.08400 0.15000 O 2
Wat2 -0.31750 0.25000 0.32000 0.04600 O 2
Wat3 -0.30610 -0.68500 0.43000 0.13000 O 2
Wat4 -0.61200 0.25000 0.57100 0.13000 O 2

loop_
_cod_changelog_entry_id
_cod_changelog_entry_author
_cod_changelog_entry_date
_cod_changelog_entry_text
1
;cod-tools version 3.8.0
Id: cif_guess_AMCSD_atom_types 9574 2023-05-10 09:00:05Z saulius
;
2023-05-10T18:48:18+03:00
;Derived atom types and hydrogen counts
from atom names that follow the AMCSD naming convention
(Wat == water, O-H == hydroxyl).
;

loop_
_cod_related_entry_id
_cod_related_entry_database
_cod_related_entry_code
1 AMCSD 0003154
